data_4324230
loop_
_publ_author_name
'Hung Huy Nguyen'
'Pham Chien Thang'
'Axel Rodenstein'
'Reinhard Kirmse'
'Ulrich Abram'

_publ_contact_author
;
      Ulrich Abram
      Free University of Berlin     
      Institute of Chemistry             
      Fabeckstrasse 34-36                     
      D-14195 Berlin         
      Germany                          
;
_publ_contact_author_email abram@chemie.fu-berlin.de
_publ_contact_author_fax '0049 (0)30 838 52676'
_publ_contact_author_phone '0049 (0)30 838 54002'
_publ_section_title
;
 Bipodal Acylthiourea Ligands as Building Blocks for Bi-, Tetra-, and
 Polynuclear Oxorhenium(V) Complexes
;
_journal_name_full 'Inorganic Chemistry'
_journal_page_first 590
_journal_page_last 596
_journal_paper_doi 10.1021/ic1017642
_journal_volume 50
_journal_year 2011
_chemical_formula_moiety 'C108 H172 Cl0 N16 O18 Re4 S10'
_chemical_formula_sum 'C108 H172 Cl0 N16 O18 Re4 S10'
_chemical_formula_weight 3048.02
_chemical_name_common '[({Re202(PhthBu2tu)2}O)2]'
_chemical_name_systematic
;
 ?
;
_space_group_IT_number 14
_symmetry_cell_setting monoclinic
_symmetry_space_group_name_Hall '-P 2ybc'
_symmetry_space_group_name_H-M 'P 1 21/c 1'
_atom_sites_solution_hydrogens geom
_atom_sites_solution_primary direct
_atom_sites_solution_secondary difmap
_audit_creation_method SHELXL-97
_cell_angle_alpha 90.00
_cell_angle_beta 92.861(10)
_cell_angle_gamma 90.00
_cell_formula_units_Z 2
_cell_length_a 19.765(2)
_cell_length_b 15.8113(10)
_cell_length_c 23.642(2)
_cell_measurement_reflns_used 17494
_cell_measurement_temperature 200(2)
_cell_measurement_theta_max 28.05
_cell_measurement_theta_min 2.35
_cell_volume 7379.2(11)
_computing_cell_refinement 'STOE X-AREA'
_computing_data_collection 'STOE X-AREA'
_computing_data_reduction 'STOE X-RED'
_computing_molecular_graphics ORTEP3
_computing_publication_material 'SHELXL-97 (Sheldrick, 1997)'
_computing_structure_refinement 'SHELXL-97 (Sheldrick, 1997)'
_computing_structure_solution 'SHELXS-97 (Sheldrick, 1997)'
_diffrn_ambient_temperature 200(2)
_diffrn_detector_area_resol_mean 6.67
_diffrn_measured_fraction_theta_full 0.970
_diffrn_measured_fraction_theta_max 0.970
_diffrn_measurement_device_type 'STOE IPDS 2T'
_diffrn_measurement_method 'rotation method'
_diffrn_radiation_monochromator graphite
_diffrn_radiation_source 'fine-focus sealed tube'
_diffrn_radiation_type MoK\a
_diffrn_radiation_wavelength 0.71073
_diffrn_reflns_av_R_equivalents 0.2109
_diffrn_reflns_av_sigmaI/netI 0.2267
_diffrn_reflns_limit_h_max 27
_diffrn_reflns_limit_h_min -27
_diffrn_reflns_limit_k_max 18
_diffrn_reflns_limit_k_min -21
_diffrn_reflns_limit_l_max 32
_diffrn_reflns_limit_l_min -21
_diffrn_reflns_number 51372
_diffrn_reflns_theta_full 29.34
_diffrn_reflns_theta_max 29.34
_diffrn_reflns_theta_min 1.65
_diffrn_standards_decay_% 0.5
_exptl_absorpt_coefficient_mu 3.468
_exptl_absorpt_correction_T_max 0.7677
_exptl_absorpt_correction_T_min 0.5523
_exptl_absorpt_correction_type integration
_exptl_crystal_colour green
_exptl_crystal_density_diffrn 1.372
_exptl_crystal_description plate
_exptl_crystal_F_000 3072
_exptl_crystal_size_max 0.170
_exptl_crystal_size_mid 0.100
_exptl_crystal_size_min 0.010
_refine_diff_density_max 4.580
_refine_diff_density_min -1.927
_refine_diff_density_rms 0.252
_refine_ls_extinction_coef 0.0067(4)
_refine_ls_extinction_expression Fc^*^=kFc[1+0.001xFc^2^\l^3^/sin(2\q)]^-1/4^
_refine_ls_extinction_method SHELXL
_refine_ls_goodness_of_fit_ref 0.948
_refine_ls_hydrogen_treatment constr
_refine_ls_matrix_type full
_refine_ls_number_parameters 724
_refine_ls_number_reflns 19660
_refine_ls_number_restraints 0
_refine_ls_restrained_S_all 0.948
_refine_ls_R_factor_all 0.2173
_refine_ls_R_factor_gt 0.1033
_refine_ls_shift/su_max 0.001
_refine_ls_shift/su_mean 0.000
_refine_ls_structure_factor_coef Fsqd
_refine_ls_weighting_details 'calc w=1/[\s^2^(Fo^2^)+(0.1328P)^2^+0.0000P] where P=(Fo^2^+2Fc^2^)/3'
_refine_ls_weighting_scheme calc
_refine_ls_wR_factor_gt 0.2286
_refine_ls_wR_factor_ref 0.2907
_reflns_number_gt 8134
_reflns_number_total 19660
_reflns_threshold_expression >2sigma(I)
_cod_data_source_file ic1017642_si_002_1.cif
_cod_data_source_block hntest2
_cod_original_cell_volume 7379.1(11)
_cod_database_code 4324230

loop_
_symmetry_equiv_pos_as_xyz
'x, y, z'
'-x, y+1/2, -z+1/2'
'-x, -y, -z'
'x, -y-1/2, z-1/2'

loop_
_atom_site_label
_atom_site_type_symbol
_atom_site_fract_x
_atom_site_fract_y
_atom_site_fract_z
_atom_site_U_iso_or_equiv
_atom_site_adp_type
_atom_site_occupancy
_atom_site_symmetry_multiplicity
_atom_site_calc_flag
_atom_site_refinement_flags
Re1 Re 0.93815(3) 0.94058(4) 0.14319(2) 0.0414(2) Uani 1 1 d .
O10 O 1.0171(5) 0.9090(7) 0.1628(5) 0.052(3) Uani 1 1 d .
O20 O 0.8602(5) 0.9810(7) 0.1011(4) 0.048(2) Uani 1 1 d .
S1 S 0.8792(2) 0.8284(3) 0.18101(16) 0.0465(9) Uani 1 1 d .
C2 C 0.8747(4) 0.7362(6) 0.1364(4) 0.0154(18) Uiso 1 1 d .
N3 N 0.9143(6) 0.7369(9) 0.0879(5) 0.045(3) Uani 1 1 d .
C4 C 0.9512(7) 0.7948(11) 0.0602(7) 0.046(3) Uani 1 1 d .
O5 O 0.9531(5) 0.8719(6) 0.0655(4) 0.043(2) Uani 1 1 d .
C41 C 0.9970(7) 0.7574(10) 0.0185(6) 0.043(3) Uani 1 1 d .
C42 C 1.0499(7) 0.8013(11) 0.0007(6) 0.047(4) Uani 1 1 d .
H42 H 1.0566 0.8569 0.0127 0.057 Uiso 1 1 calc R
C43 C 1.0952(8) 0.7639(10) -0.0359(6) 0.044(3) Uani 1 1 d .
C44 C 1.0844(8) 0.6807(11) -0.0538(7) 0.051(4) Uani 1 1 d .
H44 H 1.1156 0.6542 -0.0760 0.062 Uiso 1 1 calc R
C45 C 1.0275(9) 0.6382(12) -0.0385(7) 0.055(4) Uani 1 1 d .
H45 H 1.0176 0.5851 -0.0536 0.066 Uiso 1 1 calc R
C46 C 0.9856(8) 0.6742(10) -0.0010(6) 0.045(3) Uani 1 1 d .
H46 H 0.9492 0.6434 0.0118 0.054 Uiso 1 1 calc R
N6 N 0.8345(7) 0.6823(9) 0.1407(6) 0.055(3) Uani 1 1 d .
C51 C 0.8384(10) 0.6053(10) 0.1052(7) 0.058(4) Uani 1 1 d .
H51A H 0.8217 0.5578 0.1264 0.069 Uiso 1 1 calc R
H51B H 0.8856 0.5942 0.0986 0.069 Uiso 1 1 calc R
C52 C 0.7996(9) 0.6086(13) 0.0488(8) 0.063(5) Uani 1 1 d .
H52 H 0.8136 0.6592 0.0283 0.075 Uiso 1 1 calc R
C53 C 0.7217(15) 0.612(2) 0.0549(13) 0.126(12) Uani 1 1 d .
H53A H 0.7104 0.6619 0.0755 0.189 Uiso 1 1 calc R
H53B H 0.7075 0.5628 0.0749 0.189 Uiso 1 1 calc R
H53C H 0.6991 0.6134 0.0180 0.189 Uiso 1 1 calc R
C54 C 0.8166(15) 0.5295(16) 0.0137(10) 0.096(8) Uani 1 1 d .
H54A H 0.7921 0.5317 -0.0223 0.144 Uiso 1 1 calc R
H54B H 0.8039 0.4795 0.0337 0.144 Uiso 1 1 calc R
H54C H 0.8643 0.5282 0.0081 0.144 Uiso 1 1 calc R
C55 C 0.7851(10) 0.6827(14) 0.1848(8) 0.070(6) Uani 1 1 d .
H55A H 0.7485 0.6445 0.1733 0.084 Uiso 1 1 calc R
H55B H 0.7660 0.7391 0.1867 0.084 Uiso 1 1 calc R
C56 C 0.8122(11) 0.6574(13) 0.2448(8) 0.068(5) Uani 1 1 d .
H56 H 0.8417 0.7031 0.2592 0.082 Uiso 1 1 calc R
C57 C 0.7510(14) 0.6521(19) 0.2835(12) 0.116(10) Uani 1 1 d .
H57A H 0.7255 0.7037 0.2806 0.174 Uiso 1 1 calc R
H57B H 0.7673 0.6438 0.3221 0.174 Uiso 1 1 calc R
H57C H 0.7225 0.6055 0.2718 0.174 Uiso 1 1 calc R
C58 C 0.8523(13) 0.5777(15) 0.2475(9) 0.084(7) Uani 1 1 d .
H58A H 0.8887 0.5816 0.2222 0.127 Uiso 1 1 calc R
H58B H 0.8236 0.5310 0.2366 0.127 Uiso 1 1 calc R
H58C H 0.8705 0.5693 0.2855 0.127 Uiso 1 1 calc R
S11 S 0.9112(2) 1.0122(3) 0.22391(15) 0.0474(9) Uani 1 1 d .
C12 C 0.9390(7) 1.1177(11) 0.2165(7) 0.048(4) Uani 1 1 d .
N13 N 0.9835(7) 1.1470(8) 0.1800(6) 0.051(3) Uani 1 1 d .
C14 C 1.0023(7) 1.1268(11) 0.1392(7) 0.046(3) Uiso 1 1 d .
O15 O 0.9838(5) 1.0503(7) 0.1065(4) 0.046(2) Uani 1 1 d .
C141 C 1.0635(7) 1.1622(10) 0.1129(6) 0.046(3) Uani 1 1 d .
C142 C 1.0796(9) 1.2404(11) 0.1328(7) 0.054(4) Uani 1 1 d .
H142 H 1.0539 1.2645 0.1605 0.065 Uiso 1 1 calc R
C143 C 1.1344(9) 1.2858(13) 0.1126(8) 0.060(4) Uani 1 1 d .
H143 H 1.1419 1.3415 0.1237 0.072 Uiso 1 1 calc R
C144 C 0.8390(7) 0.8348(10) -0.0545(6) 0.044(3) Uani 1 1 d .
C145 C 0.8222(8) 0.7535(12) -0.0755(7) 0.054(4) Uani 1 1 d .
H145 H 0.7830 0.7265 -0.0649 0.065 Uiso 1 1 calc R
C146 C 1.1036(8) 1.1220(11) 0.0721(7) 0.051(4) Uani 1 1 d .
H146 H 1.0921 1.0689 0.0577 0.061 Uiso 1 1 calc R
N16 N 0.9169(7) 1.1749(9) 0.2535(5) 0.049(3) Uani 1 1 d .
C151 C 0.8713(8) 1.1560(12) 0.2985(7) 0.055(4) Uani 1 1 d .
H15A H 0.8481 1.1033 0.2895 0.066 Uiso 1 1 calc R
H15B H 0.8374 1.2002 0.2993 0.066 Uiso 1 1 calc R
C152 C 0.9066(9) 1.1483(13) 0.3584(7) 0.059(4) Uani 1 1 d .
H152 H 0.9290 1.2022 0.3676 0.070 Uiso 1 1 calc R
C153 C 0.9594(10) 1.0798(14) 0.3612(8) 0.072(6) Uani 1 1 d .
H15C H 0.9928 1.0911 0.3341 0.108 Uiso 1 1 calc R
H15D H 0.9383 1.0262 0.3529 0.108 Uiso 1 1 calc R
H15E H 0.9808 1.0782 0.3986 0.108 Uiso 1 1 calc R
C154 C 0.8530(11) 1.1329(13) 0.4011(8) 0.070(5) Uani 1 1 d .
H15F H 0.8199 1.1774 0.3983 0.105 Uiso 1 1 calc R
H15G H 0.8740 1.1321 0.4386 0.105 Uiso 1 1 calc R
H15H H 0.8313 1.0796 0.3933 0.105 Uiso 1 1 calc R
C155 C 0.9427(10) 1.2619(10) 0.2500(7) 0.056(4) Uani 1 1 d .
H15I H 0.9911 1.2597 0.2450 0.067 Uiso 1 1 calc R
H15J H 0.9360 1.2902 0.2857 0.067 Uiso 1 1 calc R
C156 C 0.9094(9) 1.3151(11) 0.2020(6) 0.054(4) Uani 1 1 d .
H156 H 0.9142 1.2847 0.1663 0.064 Uiso 1 1 calc R
C157 C 0.8344(10) 1.3296(12) 0.2097(8) 0.065(5) Uani 1 1 d .
H15K H 0.8119 1.2761 0.2126 0.098 Uiso 1 1 calc R
H15L H 0.8150 1.3602 0.1777 0.098 Uiso 1 1 calc R
H15M H 0.8288 1.3617 0.2436 0.098 Uiso 1 1 calc R
C158 C 0.9447(11) 1.3974(12) 0.1982(8) 0.070(5) Uani 1 1 d .
H15N H 0.9244 1.4297 0.1675 0.104 Uiso 1 1 calc R
H15O H 0.9916 1.3878 0.1916 0.104 Uiso 1 1 calc R
H15P H 0.9410 1.4279 0.2330 0.104 Uiso 1 1 calc R
Re2 Re 0.77640(3) 1.01966(5) 0.06687(3) 0.0484(2) Uani 1 1 d .
O30 O 0.7069(6) 1.0541(10) 0.0294(5) 0.073(4) Uani 1 1 d .
S21 S 0.7215(2) 0.9014(4) 0.10583(19) 0.0625(12) Uani 1 1 d .
C22 C 0.7125(7) 0.7988(10) 0.0606(6) 0.040(3) Uiso 1 1 d .
N23 N 0.7414(6) 0.8312(10) 0.0029(6) 0.055(4) Uani 1 1 d .
C24 C 0.7931(7) 0.8772(11) -0.0148(7) 0.048(4) Uani 1 1 d .
O25 O 0.8057(5) 0.9532(7) -0.0041(5) 0.050(3) Uani 1 1 d .
N26 N 0.6345(8) 0.8250(15) 0.0317(8) 0.089(6) Uani 1 1 d .
C251 C 0.6127(12) 0.791(2) -0.0222(12) 0.108(10) Uani 1 1 d .
H25A H 0.5690 0.7638 -0.0189 0.130 Uiso 1 1 calc R
H25B H 0.6446 0.7476 -0.0327 0.130 Uiso 1 1 calc R
C252 C 0.6063(17) 0.861(2) -0.0723(11) 0.112(9) Uani 1 1 d .
H252 H 0.6516 0.8850 -0.0758 0.134 Uiso 1 1 calc R
C253 C 0.556(2) 0.939(2) -0.055(2) 0.18(2) Uani 1 1 d .
H25C H 0.5735 0.9648 -0.0206 0.271 Uiso 1 1 calc R
H25D H 0.5115 0.9179 -0.0503 0.271 Uiso 1 1 calc R
H25E H 0.5547 0.9808 -0.0849 0.271 Uiso 1 1 calc R
C254 C 0.587(2) 0.819(3) -0.1278(14) 0.18(2) Uani 1 1 d .
H25F H 0.5831 0.8617 -0.1569 0.276 Uiso 1 1 calc R
H25G H 0.5448 0.7907 -0.1251 0.276 Uiso 1 1 calc R
H25H H 0.6216 0.7795 -0.1369 0.276 Uiso 1 1 calc R
C255 C 0.5819(10) 0.8534(19) 0.0742(11) 0.091(8) Uani 1 1 d .
H25I H 0.5936 0.9087 0.0895 0.110 Uiso 1 1 calc R
H25J H 0.5370 0.8565 0.0556 0.110 Uiso 1 1 calc R
C256 C 0.5834(15) 0.787(2) 0.1212(13) 0.108(10) Uani 1 1 d .
H256 H 0.6305 0.7800 0.1353 0.129 Uiso 1 1 calc R
C257 C 0.543(2) 0.822(3) 0.169(2) 0.19(2) Uani 1 1 d .
H25K H 0.5616 0.8751 0.1816 0.291 Uiso 1 1 calc R
H25L H 0.5459 0.7824 0.2006 0.291 Uiso 1 1 calc R
H25M H 0.4967 0.8286 0.1567 0.291 Uiso 1 1 calc R
C258 C 0.5574(14) 0.706(2) 0.1031(14) 0.118(11) Uani 1 1 d .
H25N H 0.5615 0.6668 0.1342 0.178 Uiso 1 1 calc R
H25O H 0.5829 0.6855 0.0724 0.178 Uiso 1 1 calc R
H25P H 0.5106 0.7114 0.0907 0.178 Uiso 1 1 calc R
S31 S 0.7552(2) 1.1019(3) 0.14903(18) 0.0610(11) Uani 1 1 d .
C32 C 0.7494(7) 1.1980(10) 0.1121(6) 0.043(3) Uani 1 1 d .
N33 N 0.8059(8) 1.2282(9) 0.0830(6) 0.061(4) Uani 1 1 d .
C34 C 0.8417(6) 1.1927(12) 0.0536(6) 0.046(4) Uani 1 1 d .
O35 O 0.8342(5) 1.1135(7) 0.0312(4) 0.046(2) Uani 1 1 d .
N36 N 0.6946(7) 1.2435(10) 0.1101(6) 0.056(3) Uiso 1 1 d .
C351 C 0.6349(8) 1.2202(14) 0.1472(8) 0.064(5) Uani 1 1 d .
H35A H 0.5936 1.2456 0.1312 0.077 Uiso 1 1 calc R
H35B H 0.6289 1.1594 0.1473 0.077 Uiso 1 1 calc R
C352 C 0.6478(10) 1.2510(17) 0.2075(9) 0.079(7) Uani 1 1 d .
H352 H 0.6912 1.2279 0.2222 0.095 Uiso 1 1 calc R
C353 C 0.5897(15) 1.215(3) 0.2441(15) 0.166(18) Uani 1 1 d .
H35C H 0.5883 1.1542 0.2405 0.248 Uiso 1 1 calc R
H35D H 0.5470 1.2381 0.2309 0.248 Uiso 1 1 calc R
H35E H 0.5987 1.2297 0.2831 0.248 Uiso 1 1 calc R
C354 C 0.6509(15) 1.346(2) 0.2115(14) 0.138(14) Uani 1 1 d .
H35F H 0.6592 1.3620 0.2504 0.206 Uiso 1 1 calc R
H35G H 0.6087 1.3693 0.1974 0.206 Uiso 1 1 calc R
H35H H 0.6869 1.3663 0.1895 0.206 Uiso 1 1 calc R
C355 C 0.6849(9) 1.3178(15) 0.0731(9) 0.072(6) Uani 1 1 d .
H35I H 0.7256 1.3522 0.0750 0.086 Uiso 1 1 calc R
H35J H 0.6478 1.3519 0.0858 0.086 Uiso 1 1 calc R
C356 C 0.6692(11) 1.2892(18) 0.0117(10) 0.090(7) Uani 1 1 d .
H356 H 0.7070 1.2531 0.0016 0.108 Uiso 1 1 calc R
C357 C 0.6694(16) 1.361(2) -0.0265(12) 0.127(12) Uani 1 1 d .
H35K H 0.7103 1.3933 -0.0193 0.190 Uiso 1 1 calc R
H35L H 0.6309 1.3966 -0.0203 0.190 Uiso 1 1 calc R
H35M H 0.6673 1.3418 -0.0649 0.190 Uiso 1 1 calc R
C358 C 0.6056(11) 1.2350(19) 0.0044(11) 0.096(8) Uani 1 1 d .
H35N H 0.6087 1.1884 0.0305 0.144 Uiso 1 1 calc R
H35O H 0.6015 1.2138 -0.0336 0.144 Uiso 1 1 calc R
H35P H 0.5666 1.2686 0.0118 0.144 Uiso 1 1 calc R
C61 C 0.7349(19) 0.909(3) 0.2648(19) 0.076(12) Uani 0.50 1 d P
H61A H 0.7567 0.8550 0.2685 0.114 Uiso 0.50 1 calc PR
H61B H 0.7566 0.9422 0.2369 0.114 Uiso 0.50 1 calc PR
H61C H 0.6880 0.9012 0.2533 0.114 Uiso 0.50 1 calc PR
S62 S 0.7408(4) 0.9609(6) 0.3289(4) 0.055(2) Uani 0.50 1 d P
C63 C 0.6973(18) 1.052(2) 0.308(2) 0.069(11) Uani 0.50 1 d P
H63A H 0.6955 1.0896 0.3395 0.104 Uiso 0.50 1 calc PR
H63B H 0.6520 1.0369 0.2948 0.104 Uiso 0.50 1 calc PR
H63C H 0.7201 1.0785 0.2779 0.104 Uiso 0.50 1 calc PR
064 O 0.6964(16) 0.916(2) 0.3668(14) 0.098(11) Uani 0.50 1 d P
C65 C 0.6996(14) 0.073(2) 0.8910(13) 0.053(9) Uani 0.50 1 d P
H65A H 0.6538 0.0909 0.8953 0.080 Uiso 0.50 1 calc PR
H65B H 0.7129 0.0347 0.9212 0.080 Uiso 0.50 1 calc PR
H65C H 0.7026 0.0445 0.8553 0.080 Uiso 0.50 1 calc PR
S66 S 0.7524(4) 0.1595(5) 0.8932(3) 0.0434(16) Uani 0.50 1 d P
C67 C 0.8299(11) 0.1042(19) 0.8864(13) 0.039(6) Uani 0.50 1 d P
H67A H 0.8665 0.1440 0.8855 0.059 Uiso 0.50 1 calc PR
H67B H 0.8276 0.0720 0.8519 0.059 Uiso 0.50 1 calc PR
H67C H 0.8374 0.0667 0.9180 0.059 Uiso 0.50 1 calc PR
O68 O 0.7382(10) 0.2099(15) 0.8390(10) 0.055(6) Uani 0.50 1 d P
O69B O 0.8735(8) 0.1515(14) 0.1423(8) 0.076(5) Uani 0.75 1 d P
O69A O 0.503(2) 0.423(3) 0.0955(19) 0.052(10) Uiso 0.25 1 d P

loop_
_atom_site_aniso_label
_atom_site_aniso_U_11
_atom_site_aniso_U_22
_atom_site_aniso_U_33
_atom_site_aniso_U_23
_atom_site_aniso_U_13
_atom_site_aniso_U_12
Re1 0.0563(3) 0.0370(3) 0.0316(3) -0.0008(3) 0.0081(2) -0.0016(3)
O10 0.056(6) 0.041(6) 0.059(7) 0.006(5) 0.006(5) 0.013(5)
O20 0.074(7) 0.037(6) 0.034(5) 0.001(5) 0.006(5) -0.002(5)
S1 0.063(2) 0.039(2) 0.0380(18) 0.0009(16) 0.0135(16) -0.0058(17)
N3 0.054(7) 0.048(8) 0.032(6) -0.009(6) 0.009(5) -0.007(6)
C4 0.048(8) 0.045(9) 0.045(8) -0.007(7) 0.010(6) 0.001(6)
O5 0.078(6) 0.021(5) 0.031(5) -0.012(4) 0.014(4) -0.004(4)
C41 0.051(8) 0.034(8) 0.042(8) -0.002(6) 0.002(6) 0.010(6)
C42 0.050(8) 0.050(10) 0.042(8) -0.003(7) -0.001(6) 0.006(7)
C43 0.060(8) 0.035(8) 0.036(7) 0.001(6) 0.002(6) 0.000(6)
C44 0.072(10) 0.044(9) 0.039(8) -0.001(7) 0.012(7) 0.016(8)
C45 0.075(10) 0.044(10) 0.047(9) -0.004(8) 0.018(8) -0.006(8)
C46 0.063(9) 0.035(8) 0.038(7) 0.004(6) 0.023(7) -0.006(7)
N6 0.064(8) 0.048(9) 0.056(8) -0.002(7) 0.011(6) -0.001(6)
C51 0.104(13) 0.030(8) 0.040(8) -0.006(7) 0.013(8) 0.004(8)
C52 0.081(12) 0.054(11) 0.053(10) 0.005(9) -0.002(8) -0.027(9)
C53 0.13(2) 0.15(3) 0.09(2) -0.04(2) -0.043(17) 0.02(2)
C54 0.16(2) 0.070(16) 0.058(13) -0.026(12) 0.009(13) -0.010(15)
C55 0.093(13) 0.062(13) 0.059(11) -0.011(9) 0.035(10) -0.032(10)
C56 0.108(14) 0.053(12) 0.045(9) -0.007(9) 0.016(9) -0.020(10)
C57 0.15(2) 0.11(2) 0.098(19) 0.011(17) 0.077(18) -0.032(18)
C58 0.123(18) 0.075(17) 0.056(12) 0.010(11) 0.024(12) 0.001(13)
S11 0.074(2) 0.036(2) 0.0337(17) -0.0008(15) 0.0152(16) -0.0021(18)
C12 0.053(8) 0.052(10) 0.040(8) 0.008(7) 0.013(6) 0.008(7)
N13 0.065(8) 0.033(7) 0.057(8) -0.007(6) 0.003(6) 0.004(6)
O15 0.067(6) 0.034(6) 0.037(5) 0.009(4) 0.013(4) -0.009(5)
C141 0.054(8) 0.044(9) 0.040(8) 0.004(7) 0.007(6) -0.007(7)
C142 0.075(10) 0.042(10) 0.046(9) -0.004(7) 0.012(8) -0.012(8)
C143 0.070(10) 0.054(11) 0.055(10) -0.016(9) 0.005(8) -0.005(8)
C144 0.052(8) 0.046(9) 0.034(7) -0.001(6) -0.003(6) -0.010(7)
C145 0.053(8) 0.069(12) 0.040(8) -0.026(8) 0.003(6) -0.017(8)
C146 0.063(9) 0.046(10) 0.046(8) 0.006(7) 0.012(7) 0.002(7)
N16 0.075(8) 0.039(8) 0.035(6) 0.008(6) 0.010(6) 0.004(6)
C151 0.069(10) 0.053(11) 0.045(9) 0.005(8) 0.011(7) 0.008(8)
C152 0.070(10) 0.066(12) 0.040(8) -0.012(8) 0.010(7) 0.001(9)
C153 0.092(13) 0.081(15) 0.040(9) -0.013(9) -0.017(9) 0.012(11)
C154 0.108(14) 0.062(13) 0.042(9) -0.009(9) 0.024(9) 0.006(11)
C155 0.098(12) 0.029(8) 0.041(8) -0.010(7) 0.016(8) -0.001(8)
C156 0.084(11) 0.048(10) 0.030(7) -0.005(7) 0.013(7) 0.007(8)
C157 0.096(13) 0.044(10) 0.055(10) 0.003(8) -0.003(9) 0.011(9)
C158 0.123(16) 0.038(10) 0.049(10) 0.006(8) 0.025(10) 0.010(10)
Re2 0.0531(4) 0.0549(4) 0.0379(3) 0.0021(3) 0.0085(2) 0.0009(3)
O30 0.071(7) 0.098(11) 0.050(7) 0.022(7) 0.004(6) 0.023(7)
S21 0.070(3) 0.074(3) 0.044(2) 0.005(2) 0.0110(19) -0.019(2)
N23 0.056(7) 0.066(10) 0.046(7) 0.004(7) 0.015(6) -0.015(7)
C24 0.049(8) 0.055(11) 0.040(8) 0.005(7) 0.006(6) -0.005(7)
O25 0.067(6) 0.042(7) 0.043(6) -0.012(5) 0.013(5) -0.002(5)
N26 0.067(10) 0.136(18) 0.065(11) -0.018(11) 0.003(8) -0.052(11)
C251 0.072(14) 0.15(3) 0.11(2) -0.025(19) 0.016(13) -0.045(15)
C252 0.15(2) 0.12(2) 0.061(14) 0.011(16) -0.016(15) -0.01(2)
C253 0.17(3) 0.11(3) 0.27(6) 0.09(3) 0.06(3) 0.01(2)
C254 0.20(4) 0.28(6) 0.07(2) -0.03(3) 0.05(2) -0.06(4)
C255 0.054(10) 0.13(2) 0.088(16) -0.023(16) 0.023(10) -0.026(12)
C256 0.112(19) 0.11(2) 0.10(2) -0.017(18) 0.046(16) -0.043(17)
C257 0.18(4) 0.16(4) 0.24(6) -0.01(4) 0.04(4) -0.06(3)
C258 0.12(2) 0.12(3) 0.12(2) 0.017(19) 0.001(17) -0.060(18)
S31 0.079(3) 0.063(3) 0.042(2) 0.000(2) 0.0189(19) 0.009(2)
C32 0.048(7) 0.049(10) 0.034(7) -0.008(6) 0.015(6) 0.002(6)
N33 0.102(11) 0.028(7) 0.049(8) -0.004(6) -0.028(8) 0.008(7)
C34 0.028(6) 0.081(13) 0.028(6) 0.009(7) 0.004(5) -0.007(7)
O35 0.058(6) 0.048(7) 0.032(5) -0.007(5) 0.007(4) 0.011(5)
C351 0.056(9) 0.081(15) 0.057(10) 0.000(10) 0.018(8) 0.010(9)
C352 0.071(11) 0.111(19) 0.057(11) -0.022(12) 0.010(9) 0.046(12)
C353 0.11(2) 0.27(5) 0.12(3) 0.00(3) 0.039(19) 0.09(3)
C354 0.13(2) 0.16(3) 0.12(3) -0.06(2) -0.024(18) 0.08(2)
C355 0.059(10) 0.091(16) 0.067(12) -0.002(11) 0.007(9) 0.032(10)
C356 0.078(13) 0.11(2) 0.077(15) 0.030(15) -0.007(11) 0.018(13)
C357 0.14(2) 0.17(3) 0.070(17) 0.02(2) 0.011(15) -0.04(2)
C358 0.079(14) 0.12(2) 0.087(17) -0.029(16) -0.030(12) -0.006(13)
C61 0.08(2) 0.07(3) 0.08(3) -0.04(2) 0.04(2) 0.00(2)
S62 0.058(4) 0.058(6) 0.049(4) -0.005(4) -0.004(3) 0.013(4)
C63 0.07(2) 0.05(2) 0.10(3) 0.01(2) 0.03(2) 0.027(17)
064 0.11(2) 0.12(3) 0.08(2) 0.028(19) 0.047(17) 0.035(19)
C65 0.038(14) 0.08(3) 0.041(15) 0.026(16) -0.019(11) -0.032(14)
S66 0.060(4) 0.041(4) 0.030(3) 0.002(3) 0.010(3) 0.002(3)
C67 0.022(11) 0.039(16) 0.056(17) 0.015(14) -0.004(10) -0.011(10)
O68 0.055(12) 0.046(13) 0.061(14) 0.021(11) -0.023(10) 0.008(10)
O69B 0.058(9) 0.098(15) 0.073(12) 0.027(11) 0.007(8) -0.009(9)

loop_
_atom_type_symbol
_atom_type_description
_atom_type_scat_dispersion_real
_atom_type_scat_dispersion_imag
_atom_type_scat_source
C C 0.0033 0.0016 'International Tables Vol C Tables 4.2.6.8 and 6.1.1.4'
H H 0.0000 0.0000 'International Tables Vol C Tables 4.2.6.8 and 6.1.1.4'
N N 0.0061 0.0033 'International Tables Vol C Tables 4.2.6.8 and 6.1.1.4'
O O 0.0106 0.0060 'International Tables Vol C Tables 4.2.6.8 and 6.1.1.4'
S S 0.1246 0.1234 'International Tables Vol C Tables 4.2.6.8 and 6.1.1.4'
Re Re -1.0185 7.2310 'International Tables Vol C Tables 4.2.6.8 and 6.1.1.4'
Cl Cl 0.1484 0.1585 'International Tables Vol C Tables 4.2.6.8 and 6.1.1.4'

loop_
_geom_angle_atom_site_label_1
_geom_angle_atom_site_label_2
_geom_angle_atom_site_label_3
_geom_angle
_geom_angle_site_symmetry_1
_geom_angle_site_symmetry_3
O10 Re1 O20 163.8(5) . .
O10 Re1 O15 87.1(5) . .
O20 Re1 O15 82.1(4) . .
O10 Re1 O5 85.5(5) . .
O20 Re1 O5 82.3(4) . .
O15 Re1 O5 89.1(4) . .
O10 Re1 S11 99.7(4) . .
O20 Re1 S11 93.1(3) . .
O15 Re1 S11 93.3(3) . .
O5 Re1 S11 174.4(3) . .
O10 Re1 S1 98.3(4) . .
O20 Re1 S1 92.8(3) . .
O15 Re1 S1 174.6(3) . .
O5 Re1 S1 92.0(3) . .
S11 Re1 S1 85.12(14) . .
Re1 O20 Re2 173.2(6) . .
C2 S1 Re1 113.8(3) . .
N6 C2 N3 118.6(12) . .
N6 C2 S1 123.4(10) . .
N3 C2 S1 117.0(8) . .
C4 N3 C2 136.4(13) . .
O5 C4 N3 129.5(13) . .
O5 C4 C41 116.4(13) . .
N3 C4 C41 114.1(14) . .
C4 O5 Re1 125.5(10) . .
C42 C41 C46 119.8(14) . .
C42 C41 C4 120.6(14) . .
C46 C41 C4 119.6(13) . .
C41 C42 C43 120.3(16) . .
C44 C43 C42 119.4(14) . .
C44 C43 C34 117.6(14) . 3_775
C42 C43 C34 122.9(15) . 3_775
C45 C44 C43 119.7(15) . .
C46 C45 C44 119.9(16) . .
C45 C46 C41 120.5(14) . .
C2 N6 C55 122.5(15) . .
C2 N6 C51 119.6(14) . .
C55 N6 C51 117.4(14) . .
N6 C51 C52 115.7(15) . .
C51 C52 C54 109.4(18) . .
C51 C52 C53 112.4(17) . .
C54 C52 C53 108.7(18) . .
N6 C55 C56 116.1(18) . .
C58 C56 C55 114.8(17) . .
C58 C56 C57 110.9(19) . .
C55 C56 C57 108(2) . .
C12 S11 Re1 107.2(5) . .
N13 C12 N16 115.4(15) . .
N13 C12 S11 127.2(12) . .
N16 C12 S11 117.2(11) . .
C14 N13 C12 136.3(16) . .
N13 C14 O15 128.0(15) . .
N13 C14 C141 124.8(16) . .
O15 C14 C141 105.9(12) . .
C14 O15 Re1 123.2(8) . .
C142 C141 C146 120.8(14) . .
C142 C141 C14 112.2(14) . .
C146 C141 C14 127.0(15) . .
C141 C142 C143 121.3(16) . .
C145 C143 C142 119.6(17) 3_775 .
C146 C144 C145 121.2(15) 3_775 .
C146 C144 C24 119.5(14) 3_775 .
C145 C144 C24 119.3(13) . .
C143 C145 C144 118.8(15) 3_775 .
C144 C146 C141 117.8(15) 3_775 .
C12 N16 C151 124.6(14) . .
C12 N16 C155 117.9(13) . .
C151 N16 C155 117.5(13) . .
N16 C151 C152 114.6(14) . .
C153 C152 C154 111.1(17) . .
C153 C152 C151 112.2(14) . .
C154 C152 C151 108.8(15) . .
N16 C155 C156 114.7(14) . .
C158 C156 C157 109.9(15) . .
C158 C156 C155 109.9(15) . .
C157 C156 C155 112.2(14) . .
O30 Re2 O20 173.3(5) . .
O30 Re2 O35 90.4(6) . .
O20 Re2 O35 85.2(4) . .
O30 Re2 O25 89.5(6) . .
O20 Re2 O25 84.8(4) . .
O35 Re2 O25 81.6(4) . .
O30 Re2 S21 94.7(5) . .
O20 Re2 S21 89.3(3) . .
O35 Re2 S21 173.1(3) . .
O25 Re2 S21 93.8(3) . .
O30 Re2 S31 94.6(5) . .
O20 Re2 S31 90.8(3) . .
O35 Re2 S31 93.6(3) . .
O25 Re2 S31 173.7(3) . .
S21 Re2 S31 90.65(17) . .
C22 S21 Re2 118.3(5) . .
N23 C22 N26 86.3(10) . .
N23 C22 S21 100.2(10) . .
N26 C22 S21 94.2(10) . .
C24 N23 C22 139.2(13) . .
O25 C24 N23 127.4(15) . .
O25 C24 C144 115.8(13) . .
N23 C24 C144 116.7(15) . .
C24 O25 Re2 125.8(10) . .
C251 N26 C255 120.4(17) . .
C251 N26 C22 119.4(19) . .
C255 N26 C22 115.7(15) . .
N26 C251 C252 114(2) . .
C254 C252 C251 110(3) . .
C254 C252 C253 115(3) . .
C251 C252 C253 111(3) . .
C256 C255 N26 107(2) . .
C258 C256 C257 110(3) . .
C258 C256 C255 114(3) . .
C257 C256 C255 108(3) . .
C32 S31 Re2 94.4(5) . .
N36 C32 N33 118.0(15) . .
N36 C32 S31 122.2(12) . .
N33 C32 S31 119.8(11) . .
C34 N33 C32 130.0(15) . .
N33 C34 O35 128.3(14) . .
N33 C34 C43 119.0(18) . 3_775
O35 C34 C43 112.7(13) . 3_775
C34 O35 Re2 123.3(8) . .
C32 N36 C355 123.2(14) . .
C32 N36 C351 120.3(15) . .
C355 N36 C351 116.5(14) . .
C352 C351 N36 111.1(16) . .
C354 C352 C351 113(2) . .
C354 C352 C353 111(2) . .
C351 C352 C353 108(2) . .
N36 C355 C356 109.9(19) . .
C357 C356 C358 114(2) . .
C357 C356 C355 110(3) . .
C358 C356 C355 113(2) . .
064 S62 C61 107(2) . .
064 S62 C63 105.9(18) . .
C61 S62 C63 98(2) . .
O68 S66 C65 107.7(13) . .
O68 S66 C67 107.7(13) . .
C65 S66 C67 97.5(16) . .

loop_
_geom_bond_atom_site_label_1
_geom_bond_atom_site_label_2
_geom_bond_distance
_geom_bond_site_symmetry_2
Re1 O10 1.681(10) .
Re1 O20 1.903(11) .
Re1 O15 2.157(10) .
Re1 O5 2.166(9) .
Re1 S11 2.304(4) .
Re1 S1 2.325(4) .
O20 Re2 1.907(11) .
S1 C2 1.800(11) .
C2 N6 1.172(17) .
C2 N3 1.419(14) .
N3 C4 1.36(2) .
C4 O5 1.225(18) .
C4 C41 1.49(2) .
C41 C42 1.34(2) .
C41 C46 1.41(2) .
C42 C43 1.41(2) .
C43 C44 1.40(2) .
C43 C34 1.50(2) 3_775
C44 C45 1.37(2) .
C45 C46 1.37(2) .
N6 C55 1.46(2) .
N6 C51 1.48(2) .
C51 C52 1.51(2) .
C52 C54 1.55(3) .
C52 C53 1.55(3) .
C55 C56 1.54(3) .
C56 C58 1.49(3) .
C56 C57 1.55(3) .
S11 C12 1.769(18) .
C12 N13 1.35(2) .
C12 N16 1.35(2) .
N13 C14 1.10(2) .
C14 O15 1.472(19) .
C14 C141 1.50(2) .
C141 C142 1.36(2) .
C141 C146 1.43(2) .
C142 C143 1.40(2) .
C143 C145 1.40(2) 3_775
C144 C146 1.41(2) 3_775
C144 C145 1.41(2) .
C144 C24 1.50(2) .
C145 C143 1.40(2) 3_775
C146 C144 1.41(2) 3_775
N16 C151 1.46(2) .
N16 C155 1.47(2) .
C151 C152 1.55(2) .
C152 C153 1.50(3) .
C152 C154 1.52(2) .
C155 C156 1.53(2) .
C156 C158 1.48(3) .
C156 C157 1.52(2) .
Re2 O30 1.687(12) .
Re2 O35 2.077(11) .
Re2 O25 2.086(10) .
Re2 S21 2.372(5) .
Re2 S31 2.391(5) .
S21 C22 1.946(16) .
C22 N23 1.588(19) .
C22 N26 1.71(2) .
N23 C24 1.338(19) .
C24 O25 1.250(19) .
N26 C251 1.43(3) .
N26 C255 1.55(3) .
C251 C252 1.62(4) .
C252 C254 1.50(4) .
C252 C253 1.65(5) .
C255 C256 1.52(4) .
C256 C258 1.44(4) .
C256 C257 1.52(5) .
S31 C32 1.753(17) .
C32 N36 1.30(2) .
C32 N33 1.42(2) .
N33 C34 1.16(2) .
C34 O35 1.36(2) .
C34 C43 1.50(2) 3_775
N36 C355 1.47(3) .
N36 C351 1.55(2) .
C351 C352 1.51(3) .
C352 C354 1.50(4) .
C352 C353 1.58(4) .
C355 C356 1.54(3) .
C356 C357 1.45(4) .
C356 C358 1.52(3) .
C61 S62 1.72(4) .
S62 064 1.47(3) .
S62 C63 1.73(4) .
C65 S66 1.72(3) .
S66 O68 1.52(2) .
S66 C67 1.78(3) .
